data_7012140
loop_
_publ_author_name
'Guo Dong'
'Zhang Bing-guang'
'Duan Chun-ying'
'Pang Ke-liang'
'Meng Qing-jin'

_publ_section_title
;
 Novel three-dimensional framework based on Ba9 cores involving
 unprecedented \m5-\h3:\h3-acetate anions
;
_journal_issue 20
_journal_name_full 'J. Chem. Soc., Dalton Trans.'
_journal_page_first 3783
_journal_page_last 3784
_journal_paper_doi 10.1039/b207889a
_journal_year 2002
_chemical_formula_sum 'C28 H42 Ba9 Cl4 O44'
_chemical_formula_weight 2460.48
_chemical_name_systematic
; 
? 
;
_space_group_IT_number 12
_symmetry_cell_setting monoclinic
_symmetry_space_group_name_Hall '-C 2y'
_symmetry_space_group_name_H-M 'C 1 2/m 1'
_atom_sites_solution_hydrogens geom
_atom_sites_solution_primary direct
_atom_sites_solution_secondary difmap
_audit_creation_method SHELXL-97
_cell_angle_alpha 90.00
_cell_angle_beta 133.2760(10)
_cell_angle_gamma 90.00
_cell_formula_units_Z 2
_cell_length_a 21.2612(18)
_cell_length_b 12.6683(11)
_cell_length_c 15.1540(13)
_cell_measurement_reflns_used 3109
_cell_measurement_temperature 293(2)
_cell_measurement_theta_max 26.62
_cell_measurement_theta_min 2.20
_cell_volume 2971.7(4)
_computing_cell_refinement 'Bruker SMART'
_computing_data_collection 'Bruker SMART'
_computing_data_reduction 'Bruker SAINT'
_computing_molecular_graphics 'Bruker SHELXTL'
_computing_publication_material 'Bruker SHELXTL'
_computing_structure_refinement 'Bruker SHELXTL'
_computing_structure_solution 'Bruker SHELXTL'
_diffrn_ambient_temperature 293(2)
_diffrn_measured_fraction_theta_full 0.983
_diffrn_measured_fraction_theta_max 0.983
_diffrn_measurement_device_type 'CCD area detector'
_diffrn_measurement_method 'phi and omega scans'
_diffrn_radiation_monochromator graphite
_diffrn_radiation_source 'fine-focus sealed tube'
_diffrn_radiation_type MoK\a
_diffrn_radiation_wavelength 0.71073
_diffrn_reflns_av_R_equivalents 0.0398
_diffrn_reflns_av_sigmaI/netI 0.0223
_diffrn_reflns_limit_h_max 27
_diffrn_reflns_limit_h_min -27
_diffrn_reflns_limit_k_max 16
_diffrn_reflns_limit_k_min -16
_diffrn_reflns_limit_l_max 19
_diffrn_reflns_limit_l_min -16
_diffrn_reflns_number 18330
_diffrn_reflns_theta_full 27.49
_diffrn_reflns_theta_max 27.49
_diffrn_reflns_theta_min 1.85
_exptl_absorpt_coefficient_mu 6.147
_exptl_absorpt_correction_T_max 0.6136
_exptl_absorpt_correction_T_min 0.5319
_exptl_absorpt_correction_type empirical
_exptl_absorpt_process_details sadabs
_exptl_crystal_colour colourless
_exptl_crystal_density_diffrn 2.750
_exptl_crystal_density_method 'not measured'
_exptl_crystal_description block
_exptl_crystal_F_000 2268
_exptl_crystal_size_max 0.10
_exptl_crystal_size_mid 0.10
_exptl_crystal_size_min 0.10
_refine_diff_density_max 1.039
_refine_diff_density_min -1.709
_refine_diff_density_rms 0.216
_refine_ls_extinction_method none
_refine_ls_goodness_of_fit_ref 1.105
_refine_ls_hydrogen_treatment mixed
_refine_ls_matrix_type full
_refine_ls_number_parameters 219
_refine_ls_number_reflns 3519
_refine_ls_number_restraints 0
_refine_ls_restrained_S_all 1.105
_refine_ls_R_factor_all 0.0329
_refine_ls_R_factor_gt 0.0305
_refine_ls_shift/su_max 0.001
_refine_ls_shift/su_mean 0.000
_refine_ls_structure_factor_coef Fsqd
_refine_ls_weighting_details 'calc w=1/[\s^2^(Fo^2^)+(0.0461P)^2^+8.9354P] where P=(Fo^2^+2Fc^2^)/3'
_refine_ls_weighting_scheme calc
_refine_ls_wR_factor_gt 0.0771
_refine_ls_wR_factor_ref 0.0784
_reflns_number_gt 3286
_reflns_number_total 3519
_reflns_threshold_expression >2sigma(I)
_cod_data_source_file b207889a.txt
_cod_data_source_block compound_1
_cod_depositor_comments
;
The following automatic conversions were performed:
'_symmetry_cell_setting' value 'Monoclinic' changed to 'monoclinic'
according to '/home/saulius/struct/CIF-dictionaries/cif_core.dic'
dictionary named 'cif_core.dic' version 2.4.1 from 2010-06-29.

Automatic conversion script
Id: cif_fix_enum 1527 2010-12-29 10:47:43Z saulius 
;
_cod_original_sg_symbol_H-M 'C2/m  '
_cod_database_code 7012140

loop_
_symmetry_equiv_pos_as_xyz
'x, y, z'
'-x, y, -z'
'x+1/2, y+1/2, z'
'-x+1/2, y+1/2, -z'
'-x, -y, -z'
'x, -y, z'
'-x+1/2, -y+1/2, -z'
'x+1/2, -y+1/2, z'

loop_
_atom_site_label
_atom_site_type_symbol
_atom_site_fract_x
_atom_site_fract_y
_atom_site_fract_z
_atom_site_U_iso_or_equiv
_atom_site_adp_type
_atom_site_occupancy
_atom_site_symmetry_multiplicity
_atom_site_calc_flag
_atom_site_refinement_flags
_atom_site_disorder_assembly
_atom_site_disorder_group
Ba1 Ba 0.645787(10) 0.318889(13) 0.322587(14) 0.01776(4) Uani 1 1 d . . .
Ba2 Ba 0.297515(9) 0.319395(13) -0.074298(14) 0.01747(4) Uani 1 1 d . . .
Ba3 Ba 0.5000 0.5000 0.0000 0.01971(8) Uani 1 4 d S . .
Cl1 Cl 0.69826(6) 0.0000 0.37287(9) 0.0260(2) Uani 1 2 d S . .
O11 O 0.64796(16) 0.0922(2) 0.3451(3) 0.0499(8) Uani 1 1 d . . .
O12 O 0.7749(2) 0.0000 0.5020(3) 0.0442(11) Uani 1 2 d S . .
O13 O 0.7218(2) 0.0000 0.3067(3) 0.0507(11) Uani 1 2 d S . .
Cl2 Cl 0.31139(6) 0.0000 -0.01932(9) 0.0242(2) Uani 1 2 d S . .
O21 O 0.28358(17) 0.0919(2) -0.0933(2) 0.0460(7) Uani 1 1 d . . .
O22 O 0.2714(2) 0.0000 0.0282(3) 0.0425(9) Uani 1 2 d S . .
O23 O 0.4024(2) 0.0000 0.0782(4) 0.0494(11) Uani 1 2 d S . .
O1 O 0.75877(13) 0.26928(19) 0.29139(18) 0.0267(5) Uani 1 1 d . . .
O2 O 0.81549(13) 0.2316(2) 0.47463(18) 0.0284(5) Uani 1 1 d . . .
O5 O 0.40209(16) 0.5000 0.0582(2) 0.0215(7) Uani 1 2 d S . .
O6 O 0.54101(16) 0.5000 0.2253(2) 0.0211(7) Uani 1 2 d S . .
O7 O 0.68750(19) 0.5000 0.2602(3) 0.0324(8) Uani 1 2 d S . .
O8 O 0.7621(2) 0.5000 0.2082(3) 0.0292(7) Uani 1 2 d S . .
O9 O 0.56995(12) 0.30100(18) 0.07979(19) 0.0236(5) Uani 1 1 d . . .
C1 C 0.81385(16) 0.2230(2) 0.3907(2) 0.0206(6) Uani 1 1 d . . .
C2 C 0.8807(2) 0.1556(4) 0.4086(3) 0.0399(9) Uani 1 1 d . . .
H2A H 0.9167 0.1997 0.4072 0.060 Uiso 1 1 calc R . .
H2B H 0.8521 0.1044 0.3446 0.060 Uiso 1 1 calc R . .
H2C H 0.9155 0.1199 0.4852 0.060 Uiso 1 1 calc R . .
O3 O 0.46993(12) 0.26725(19) 0.1777(2) 0.0281(5) Uani 1 1 d . . .
O4 O 0.34869(12) 0.23927(19) 0.13383(18) 0.0253(5) Uani 1 1 d . . .
C3 C 0.42905(16) 0.2245(2) 0.1996(2) 0.0210(6) Uani 1 1 d . . .
C4 C 0.4749(2) 0.1530(3) 0.3076(3) 0.0374(9) Uani 1 1 d . . .
H4A H 0.5044 0.1948 0.3794 0.056 Uiso 1 1 calc R . .
H4B H 0.5160 0.1104 0.3159 0.056 Uiso 1 1 calc R . .
H4C H 0.4335 0.1082 0.2965 0.056 Uiso 1 1 calc R . .
C5 C 0.4624(2) 0.5000 0.1729(3) 0.0176(8) Uani 1 2 d S . .
C6 C 0.4398(3) 0.5000 0.2470(4) 0.0300(11) Uani 1 2 d S . .
H6A H 0.4917 0.5000 0.3316 0.045 Uiso 1 2 d SR . .
H6B H 0.4065 0.5619 0.2283 0.045 Uiso 1 1 d R . .
C7 C 0.7581(2) 0.5000 0.2869(4) 0.0209(9) Uani 1 2 d S . .
C8 C 0.8424(3) 0.5000 0.4177(4) 0.0343(13) Uani 1 2 d S . .
H8A H 0.8898 0.5000 0.4225 0.051 Uiso 1 2 d SR . .
H8B H 0.8455 0.5619 0.4571 0.051 Uiso 1 1 d R . .
C9 C 0.5000 0.2524(3) 0.0000 0.0189(8) Uani 1 2 d S . .
C10 C 0.5000 0.1340(4) 0.0000 0.0399(14) Uani 1 2 d S . .
H10A H 0.4420 0.1088 -0.0630 0.060 Uiso 0.50 1 calc PR . .
H10B H 0.5229 0.1088 0.0770 0.060 Uiso 0.50 1 calc PR . .
H10C H 0.5351 0.1088 -0.0140 0.060 Uiso 0.50 1 calc PR . .

loop_
_atom_site_aniso_label
_atom_site_aniso_U_11
_atom_site_aniso_U_22
_atom_site_aniso_U_33
_atom_site_aniso_U_23
_atom_site_aniso_U_13
_atom_site_aniso_U_12
Ba1 0.01679(6) 0.01922(9) 0.01539(6) 0.00374(5) 0.01031(5) 0.00301(5)
Ba2 0.01706(6) 0.01840(9) 0.01611(6) -0.00020(5) 0.01104(5) -0.00233(5)
Ba3 0.02429(11) 0.01555(16) 0.02370(12) 0.000 0.01816(10) 0.000
Cl1 0.0297(4) 0.0199(5) 0.0292(4) 0.000 0.0204(3) 0.000
O11 0.0497(11) 0.0274(14) 0.0721(15) 0.0058(12) 0.0415(11) 0.0107(11)
O12 0.0523(19) 0.0293(19) 0.0251(15) 0.000 0.0165(14) 0.000
O13 0.0631(16) 0.062(3) 0.0443(16) 0.000 0.0435(13) 0.000
Cl2 0.0286(3) 0.0184(5) 0.0291(4) 0.000 0.0211(3) 0.000
O21 0.0712(13) 0.0228(13) 0.0458(12) 0.0059(10) 0.0409(10) 0.0035(11)
O22 0.0489(12) 0.041(2) 0.0621(16) 0.000 0.0476(12) 0.000
O23 0.0295(14) 0.066(3) 0.0475(18) 0.000 0.0244(13) 0.000
O1 0.0304(8) 0.0286(12) 0.0219(8) 0.0058(8) 0.0182(6) 0.0074(9)
O2 0.0304(8) 0.0357(13) 0.0180(8) 0.0045(8) 0.0161(6) 0.0027(9)
O5 0.0159(10) 0.0272(15) 0.0161(11) 0.000 0.0089(8) 0.000
O6 0.0136(9) 0.0214(14) 0.0224(11) 0.000 0.0101(8) 0.000
O7 0.0298(11) 0.0257(16) 0.0458(15) 0.000 0.0275(11) 0.000
O8 0.0457(13) 0.0207(15) 0.0246(12) 0.000 0.0254(10) 0.000
O9 0.0185(7) 0.0233(11) 0.0213(8) -0.0019(8) 0.0107(7) -0.0019(8)
C1 0.0184(10) 0.0216(14) 0.0175(10) 0.0005(10) 0.0107(8) -0.0021(10)
C2 0.0348(12) 0.045(2) 0.0433(15) 0.0066(15) 0.0281(11) 0.0150(15)
O3 0.0234(7) 0.0287(12) 0.0341(9) 0.0023(8) 0.0205(7) -0.0016(8)
O4 0.0180(7) 0.0316(12) 0.0227(8) 0.0027(8) 0.0125(6) 0.0001(8)
C3 0.0199(10) 0.0191(13) 0.0197(11) -0.0006(10) 0.0119(8) 0.0003(10)
C4 0.0331(14) 0.0391(19) 0.0270(14) 0.0150(14) 0.0155(11) 0.0081(15)
C5 0.0187(13) 0.0143(18) 0.0187(14) 0.000 0.0125(11) 0.000
C6 0.0357(16) 0.033(3) 0.0292(17) 0.000 0.0255(13) 0.000
C7 0.0257(14) 0.0114(17) 0.0236(16) 0.000 0.0161(12) 0.000
C8 0.0276(18) 0.036(3) 0.026(2) 0.000 0.0127(16) 0.000
C9 0.0208(13) 0.0193(19) 0.0192(14) 0.000 0.0147(11) 0.000
C10 0.040(2) 0.014(2) 0.058(3) 0.000 0.0304(19) 0.000

loop_
_atom_type_symbol
_atom_type_description
_atom_type_scat_dispersion_real
_atom_type_scat_dispersion_imag
_atom_type_scat_source
C C 0.0033 0.0016 'International Tables Vol C Tables 4.2.6.8 and 6.1.1.4'
H H 0.0000 0.0000 'International Tables Vol C Tables 4.2.6.8 and 6.1.1.4'
O O 0.0106 0.0060 'International Tables Vol C Tables 4.2.6.8 and 6.1.1.4'
Cl Cl 0.1484 0.1585 'International Tables Vol C Tables 4.2.6.8 and 6.1.1.4'
Ba Ba -0.3244 2.2819 'International Tables Vol C Tables 4.2.6.8 and 6.1.1.4'

loop_
_geom_angle_atom_site_label_1
_geom_angle_atom_site_label_2
_geom_angle_atom_site_label_3
_geom_angle
_geom_angle_site_symmetry_1
_geom_angle_site_symmetry_3
_geom_angle_publ_flag
O2 Ba1 O6 107.99(9) 7_656 . ?
O2 Ba1 O1 121.08(6) 7_656 . ?
O6 Ba1 O1 123.67(8) . . ?
O2 Ba1 O3 92.23(7) 7_656 . ?
O6 Ba1 O3 68.30(7) . . ?
O1 Ba1 O3 130.12(7) . . ?
O2 Ba1 O9 158.47(7) 7_656 . ?
O6 Ba1 O9 81.01(8) . . ?
O1 Ba1 O9 63.70(6) . . ?
O3 Ba1 O9 72.59(7) . . ?
O2 Ba1 O7 131.18(9) 7_656 . ?
O6 Ba1 O7 58.86(8) . . ?
O1 Ba1 O7 68.19(8) . . ?
O3 Ba1 O7 118.47(7) . . ?
O9 Ba1 O7 70.31(8) . . ?
O2 Ba1 O2 75.83(9) 7_656 . ?
O6 Ba1 O2 148.03(7) . . ?
O1 Ba1 O2 45.43(7) . . ?
O3 Ba1 O2 143.61(7) . . ?
O9 Ba1 O2 107.21(7) . . ?
O7 Ba1 O2 94.08(8) . . ?
O2 Ba1 O11 69.92(9) 7_656 . ?
O6 Ba1 O11 144.72(7) . . ?
O1 Ba1 O11 81.48(8) . . ?
O3 Ba1 O11 76.52(7) . . ?
O9 Ba1 O11 91.31(8) . . ?
O7 Ba1 O11 149.06(10) . . ?
O2 Ba1 O11 67.08(7) . . ?
O2 Ba1 O12 67.63(9) 7_656 7_656 ?
O6 Ba1 O12 66.60(7) . 7_656 ?
O1 Ba1 O12 107.03(11) . 7_656 ?
O3 Ba1 O12 120.37(10) . 7_656 ?
O9 Ba1 O12 133.12(8) . 7_656 ?
O7 Ba1 O12 64.19(10) . 7_656 ?
O2 Ba1 O12 87.11(9) . 7_656 ?
O11 Ba1 O12 134.47(9) . 7_656 ?
O2 Ba1 C1 98.23(7) 7_656 . ?
O6 Ba1 C1 141.91(8) . . ?
O1 Ba1 C1 22.86(7) . . ?
O3 Ba1 C1 138.85(7) . . ?
O9 Ba1 C1 84.51(7) . . ?
O7 Ba1 C1 83.11(8) . . ?
O2 Ba1 C1 22.97(7) . . ?
O11 Ba1 C1 70.17(8) . . ?
O12 Ba1 C1 100.32(10) 7_656 . ?
O2 Ba1 Ba3 149.91(5) 7_656 . ?
O6 Ba1 Ba3 42.59(7) . . ?
O1 Ba1 Ba3 87.75(4) . . ?
O3 Ba1 Ba3 72.38(5) . . ?
O9 Ba1 Ba3 39.85(5) . . ?
O7 Ba1 Ba3 47.84(6) . . ?
O2 Ba1 Ba3 131.32(5) . . ?
O11 Ba1 Ba3 127.87(6) . . ?
O12 Ba1 Ba3 97.48(5) 7_656 . ?
C1 Ba1 Ba3 110.43(6) . . ?
O2 Ba1 Ba1 39.52(5) 7_656 7_656 ?
O6 Ba1 Ba1 138.19(6) . 7_656 ?
O1 Ba1 Ba1 81.65(4) . 7_656 ?
O3 Ba1 Ba1 123.50(5) . 7_656 ?
O9 Ba1 Ba1 139.67(5) . 7_656 ?
O7 Ba1 Ba1 116.67(6) . 7_656 ?
O2 Ba1 Ba1 36.31(5) . 7_656 ?
O11 Ba1 Ba1 62.28(6) . 7_656 ?
O12 Ba1 Ba1 74.60(5) 7_656 7_656 ?
C1 Ba1 Ba1 58.88(5) . 7_656 ?
Ba3 Ba1 Ba1 164.113(7) . 7_656 ?
O4 Ba2 O1 94.69(7) 7 2_655 ?
O4 Ba2 O8 98.18(9) 7 5_665 ?
O1 Ba2 O8 72.43(8) 2_655 5_665 ?
O4 Ba2 O4 74.79(6) 7 . ?
O1 Ba2 O4 144.53(7) 2_655 . ?
O8 Ba2 O4 141.77(8) 5_665 . ?
O4 Ba2 O5 128.73(8) 7 . ?
O1 Ba2 O5 121.97(8) 2_655 . ?
O8 Ba2 O5 65.79(7) 5_665 . ?
O4 Ba2 O5 89.07(7) . . ?
O4 Ba2 O9 153.93(7) 7 2_655 ?
O1 Ba2 O9 64.59(6) 2_655 2_655 ?
O8 Ba2 O9 90.63(9) 5_665 2_655 ?
O4 Ba2 O9 112.31(6) . 2_655 ?
O5 Ba2 O9 77.24(8) . 2_655 ?
O4 Ba2 O21 70.98(8) 7 . ?
O1 Ba2 O21 73.38(8) 2_655 . ?
O8 Ba2 O21 143.01(7) 5_665 . ?
O4 Ba2 O21 71.16(8) . . ?
O5 Ba2 O21 148.14(6) . . ?
O9 Ba2 O21 87.25(8) 2_655 . ?
O4 Ba2 O3 118.91(6) 7 . ?
O1 Ba2 O3 128.73(7) 2_655 . ?
O8 Ba2 O3 131.41(7) 5_665 . ?
O4 Ba2 O3 44.49(6) . . ?
O5 Ba2 O3 66.58(6) . . ?
O9 Ba2 O3 70.04(6) 2_655 . ?
O21 Ba2 O3 82.05(7) . . ?
O4 Ba2 O22 69.89(7) 7 7 ?
O1 Ba2 O22 125.19(8) 2_655 7 ?
O8 Ba2 O22 59.27(10) 5_665 7 ?
O4 Ba2 O22 83.56(9) . 7 ?
O5 Ba2 O22 59.98(8) . 7 ?
O9 Ba2 O22 134.45(7) 2_655 7 ?
O21 Ba2 O22 137.67(9) . 7 ?
O3 Ba2 O22 103.31(8) . 7 ?
O4 Ba2 C3 96.39(7) 7 . ?
O1 Ba2 C3 138.12(8) 2_655 . ?
O8 Ba2 C3 144.52(7) 5_665 . ?
O4 Ba2 C3 22.40(7) . . ?
O5 Ba2 C3 79.88(7) . . ?
O9 Ba2 C3 90.26(7) 2_655 . ?
O21 Ba2 C3 72.45(8) . . ?
O3 Ba2 C3 22.52(7) . . ?
O22 Ba2 C3 96.49(9) 7 . ?
O4 Ba2 C7 107.16(8) 7 5_665 ?
O1 Ba2 C7 55.41(7) 2_655 5_665 ?
O8 Ba2 C7 19.44(10) 5_665 5_665 ?
O4 Ba2 C7 160.01(7) . 5_665 ?
O5 Ba2 C7 74.11(7) . 5_665 ?
O9 Ba2 C7 75.02(9) 2_655 5_665 ?
O21 Ba2 C7 128.66(8) . 5_665 ?
O3 Ba2 C7 131.74(8) . 5_665 ?
O22 Ba2 C7 78.72(9) 7 5_665 ?
C3 Ba2 C7 152.31(8) . 5_665 ?
O4 Ba2 Ba3 163.78(5) 7 . ?
O1 Ba2 Ba3 88.39(5) 2_655 . ?
O8 Ba2 Ba3 67.56(7) 5_665 . ?
O4 Ba2 Ba3 111.20(4) . . ?
O5 Ba2 Ba3 39.40(7) . . ?
O9 Ba2 Ba3 39.29(4) 2_655 . ?
O21 Ba2 Ba3 125.02(6) . . ?
O3 Ba2 Ba3 69.97(5) . . ?
O22 Ba2 Ba3 95.34(5) 7 . ?
C3 Ba2 Ba3 91.83(5) . . ?
C7 Ba2 Ba3 61.89(6) 5_665 . ?
O9 Ba3 O9 180.0 2_655 6_565 ?
O9 Ba3 O9 132.88(8) 2_655 5_665 ?
O9 Ba3 O9 47.12(8) 6_565 5_665 ?
O9 Ba3 O9 47.12(8) 2_655 . ?
O9 Ba3 O9 132.88(8) 6_565 . ?
O9 Ba3 O9 180.0 5_665 . ?
O9 Ba3 O5 80.89(6) 2_655 . ?
O9 Ba3 O5 99.11(6) 6_565 . ?
O9 Ba3 O5 80.89(6) 5_665 . ?
O9 Ba3 O5 99.11(6) . . ?
O9 Ba3 O5 99.11(6) 2_655 5_665 ?
O9 Ba3 O5 80.89(6) 6_565 5_665 ?
O9 Ba3 O5 99.11(6) 5_665 5_665 ?
O9 Ba3 O5 80.89(6) . 5_665 ?
O5 Ba3 O5 180.00(8) . 5_665 ?
O9 Ba3 O6 98.85(6) 2_655 . ?
O9 Ba3 O6 81.15(6) 6_565 . ?
O9 Ba3 O6 98.85(6) 5_665 . ?
O9 Ba3 O6 81.15(6) . . ?
O5 Ba3 O6 45.98(7) . . ?
O5 Ba3 O6 134.02(7) 5_665 . ?
O9 Ba3 O6 81.15(6) 2_655 5_665 ?
O9 Ba3 O6 98.85(6) 6_565 5_665 ?
O9 Ba3 O6 81.15(6) 5_665 5_665 ?
O9 Ba3 O6 98.85(6) . 5_665 ?
O5 Ba3 O6 134.02(7) . 5_665 ?
O5 Ba3 O6 45.98(7) 5_665 5_665 ?
O6 Ba3 O6 180.0 . 5_665 ?
O9 Ba3 C9 156.44(4) 2_655 5_665 ?
O9 Ba3 C9 23.56(4) 6_565 5_665 ?
O9 Ba3 C9 23.56(4) 5_665 5_665 ?
O9 Ba3 C9 156.44(4) . 5_665 ?
O5 Ba3 C9 90.0 . 5_665 ?
O5 Ba3 C9 90.0 5_665 5_665 ?
O6 Ba3 C9 90.0 . 5_665 ?
O6 Ba3 C9 90.0 5_665 5_665 ?
O9 Ba3 C9 23.56(4) 2_655 . ?
O9 Ba3 C9 156.44(4) 6_565 . ?
O9 Ba3 C9 156.44(4) 5_665 . ?
O9 Ba3 C9 23.56(4) . . ?
O5 Ba3 C9 90.0 . . ?
O5 Ba3 C9 90.0 5_665 . ?
O6 Ba3 C9 90.0 . . ?
O6 Ba3 C9 90.0 5_665 . ?
C9 Ba3 C9 180.0 5_665 . ?
O9 Ba3 O7 67.05(4) 2_655 5_665 ?
O9 Ba3 O7 112.95(4) 6_565 5_665 ?
O9 Ba3 O7 67.05(4) 5_665 5_665 ?
O9 Ba3 O7 112.95(4) . 5_665 ?
O5 Ba3 O7 79.36(9) . 5_665 ?
O5 Ba3 O7 100.64(9) 5_665 5_665 ?
O6 Ba3 O7 125.34(9) . 5_665 ?
O6 Ba3 O7 54.66(9) 5_665 5_665 ?
C9 Ba3 O7 90.0 5_665 5_665 ?
C9 Ba3 O7 90.0 . 5_665 ?
O9 Ba3 O7 112.95(4) 2_655 . ?
O9 Ba3 O7 67.05(4) 6_565 . ?
O9 Ba3 O7 112.95(4) 5_665 . ?
O9 Ba3 O7 67.05(4) . . ?
O5 Ba3 O7 100.64(9) . . ?
O5 Ba3 O7 79.36(9) 5_665 . ?
O6 Ba3 O7 54.66(9) . . ?
O6 Ba3 O7 125.34(9) 5_665 . ?
C9 Ba3 O7 90.0 5_665 . ?
C9 Ba3 O7 90.0 . . ?
O7 Ba3 O7 180.0 5_665 . ?
O13 Cl1 O11 110.58(18) . 6 ?
O13 Cl1 O11 110.58(18) . . ?
O11 Cl1 O11 108.6(2) 6 . ?
O13 Cl1 O12 110.1(3) . . ?
O11 Cl1 O12 108.44(17) 6 . ?
O11 Cl1 O12 108.44(17) . . ?
Cl1 O11 Ba1 142.23(18) . . ?
Cl1 O12 Ba1 128.49(7) . 7_656 ?
Cl1 O12 Ba1 128.48(7) . 4_646 ?
Ba1 O12 Ba1 99.55(10) 7_656 4_646 ?
O23 Cl2 O21 110.61(16) . 6 ?
O23 Cl2 O21 110.61(16) . . ?
O21 Cl2 O21 108.7(2) 6 . ?
O23 Cl2 O22 109.3(3) . . ?
O21 Cl2 O22 108.80(16) 6 . ?
O21 Cl2 O22 108.80(16) . . ?
Cl2 O21 Ba2 140.61(16) . . ?
Cl2 O22 Ba2 130.95(6) . 4_545 ?
Cl2 O22 Ba2 130.95(6) . 7 ?
Ba2 O22 Ba2 97.42(11) 4_545 7 ?
C1 O1 Ba2 147.7(2) . 2_655 ?
C1 O1 Ba1 96.0(2) . . ?
Ba2 O1 Ba1 115.85(7) 2_655 . ?
C1 O2 Ba1 157.5(2) . 7_656 ?
C1 O2 Ba1 94.26(16) . . ?
Ba1 O2 Ba1 104.17(9) 7_656 . ?
C5 O5 Ba3 99.4(2) . . ?
C5 O5 Ba2 122.28(10) . . ?
Ba3 O5 Ba2 99.79(8) . . ?
C5 O5 Ba2 122.28(10) . 6_565 ?
Ba3 O5 Ba2 99.79(8) . 6_565 ?
Ba2 O5 Ba2 107.11(8) . 6_565 ?
C5 O6 Ba1 124.04(7) . 6_565 ?
C5 O6 Ba1 124.04(7) . . ?
Ba1 O6 Ba1 109.46(8) 6_565 . ?
C5 O6 Ba3 93.4(2) . . ?
Ba1 O6 Ba3 96.22(8) 6_565 . ?
Ba1 O6 Ba3 96.22(8) . . ?
C7 O7 Ba1 117.89(12) . 6_565 ?
C7 O7 Ba1 117.89(12) . . ?
Ba1 O7 Ba1 107.51(13) 6_565 . ?
C7 O7 Ba3 127.6(3) . . ?
Ba1 O7 Ba3 90.04(7) 6_565 . ?
Ba1 O7 Ba3 90.04(7) . . ?
C7 O8 Ba2 114.13(13) . 2_655 ?
C7 O8 Ba2 114.13(13) . 5_665 ?
Ba2 O8 Ba2 114.12(11) 2_655 5_665 ?
C9 O9 Ba3 95.7(2) . . ?
C9 O9 Ba1 122.07(16) . . ?
Ba3 O9 Ba1 98.75(7) . . ?
C9 O9 Ba2 123.07(16) . 2_655 ?
Ba3 O9 Ba2 99.08(7) . 2_655 ?
Ba1 O9 Ba2 109.44(6) . 2_655 ?
O1 C1 O2 122.2(3) . . ?
O1 C1 C2 118.0(3) . . ?
O2 C1 C2 119.9(3) . . ?
O1 C1 Ba1 61.10(17) . . ?
O2 C1 Ba1 62.78(15) . . ?
C2 C1 Ba1 167.0(2) . . ?
C3 O3 Ba1 133.39(18) . . ?
C3 O3 Ba2 88.19(15) . . ?
Ba1 O3 Ba2 137.66(9) . . ?
C3 O4 Ba2 148.1(2) . 7 ?
C3 O4 Ba2 102.6(2) . . ?
Ba2 O4 Ba2 105.21(6) 7 . ?
O3 C3 O4 122.4(3) . . ?
O3 C3 C4 120.1(3) . . ?
O4 C3 C4 117.5(3) . . ?
O3 C3 Ba2 69.28(15) . . ?
O4 C3 Ba2 55.03(16) . . ?
C4 C3 Ba2 163.8(2) . . ?
O6 C5 O5 121.2(4) . . ?
O6 C5 C6 119.7(3) . . ?
O5 C5 C6 119.1(4) . . ?
O6 C5 Ba3 63.5(2) . . ?
O5 C5 Ba3 57.8(2) . . ?
C6 C5 Ba3 176.9(2) . . ?
O8 C7 O7 122.5(4) . . ?
O8 C7 C8 117.2(4) . . ?
O7 C7 C8 120.3(5) . . ?
O8 C7 Ba2 46.43(9) . 2_655 ?
O7 C7 Ba2 97.49(19) . 2_655 ?
C8 C7 Ba2 124.6(2) . 2_655 ?
O8 C7 Ba2 46.43(9) . 5_665 ?
O7 C7 Ba2 97.49(19) . 5_665 ?
C8 C7 Ba2 124.6(2) . 5_665 ?
Ba2 C7 Ba2 83.56(10) 2_655 5_665 ?
O9 C9 O9 121.5(4) . 2_655 ?
O9 C9 C10 119.23(19) . . ?
O9 C9 C10 119.23(19) 2_655 . ?
O9 C9 Ba3 60.77(19) . . ?
O9 C9 Ba3 60.77(19) 2_655 . ?
C10 C9 Ba3 180.0 . . ?

loop_
_geom_bond_atom_site_label_1
_geom_bond_atom_site_label_2
_geom_bond_distance
_geom_bond_site_symmetry_2
_geom_bond_publ_flag
Ba1 O2 2.657(2) 7_656 ?
Ba1 O6 2.8102(14) . ?
Ba1 O1 2.819(2) . ?
Ba1 O3 2.824(2) . ?
Ba1 O9 2.838(2) . ?
Ba1 O7 2.845(2) . ?
Ba1 O2 2.855(2) . ?
Ba1 O11 2.888(3) . ?
Ba1 O12 3.005(2) 7_656 ?
Ba1 C1 3.202(3) . ?
Ba1 Ba3 4.2420(3) . ?
Ba1 Ba1 4.3506(4) 7_656 ?
Ba2 O4 2.680(2) 7 ?
Ba2 O1 2.694(2) 2_655 ?
Ba2 O8 2.7263(17) 5_665 ?
Ba2 O4 2.731(2) . ?
Ba2 O5 2.8442(14) . ?
Ba2 O9 2.885(2) 2_655 ?
Ba2 O21 2.891(3) . ?
Ba2 O3 3.044(2) . ?
Ba2 O22 3.045(3) 7 ?
Ba2 C3 3.253(3) . ?
Ba2 C7 3.434(3) 5_665 ?
Ba2 Ba3 4.2884(4) . ?
Ba3 O9 2.750(2) 2_655 ?
Ba3 O9 2.750(2) 6_565 ?
Ba3 O9 2.750(2) 5_665 ?
Ba3 O9 2.750(2) . ?
Ba3 O5 2.762(3) . ?
Ba3 O5 2.762(3) 5_665 ?
Ba3 O6 2.888(3) . ?
Ba3 O6 2.888(3) 5_665 ?
Ba3 C9 3.136(4) 5_665 ?
Ba3 C9 3.136(4) . ?
Ba3 O7 3.145(3) 5_665 ?
Ba3 O7 3.145(3) . ?
Cl1 O13 1.395(5) . ?
Cl1 O11 1.439(3) 6 ?
Cl1 O11 1.439(3) . ?
Cl1 O12 1.453(3) . ?
O12 Ba1 3.005(2) 7_656 ?
O12 Ba1 3.005(2) 4_646 ?
Cl2 O23 1.417(3) . ?
Cl2 O21 1.433(3) 6 ?
Cl2 O21 1.433(3) . ?
Cl2 O22 1.443(4) . ?
O22 Ba2 3.045(3) 4_545 ?
O22 Ba2 3.045(3) 7 ?
O1 C1 1.251(3) . ?
O1 Ba2 2.694(2) 2_655 ?
O2 C1 1.253(4) . ?
O2 Ba1 2.657(2) 7_656 ?
O5 C5 1.269(4) . ?
O5 Ba2 2.8442(14) 6_565 ?
O6 C5 1.267(5) . ?
O6 Ba1 2.8102(14) 6_565 ?
O7 C7 1.258(6) . ?
O7 Ba1 2.845(2) 6_565 ?
O8 C7 1.253(6) . ?
O8 Ba2 2.7263(17) 2_655 ?
O8 Ba2 2.7263(17) 5_665 ?
O9 C9 1.260(3) . ?
O9 Ba2 2.885(2) 2_655 ?
C1 C2 1.515(5) . ?
O3 C3 1.247(4) . ?
O4 C3 1.270(3) . ?
O4 Ba2 2.680(2) 7 ?
C3 C4 1.504(4) . ?
C5 C6 1.493(7) . ?
C7 C8 1.507(6) . ?
C7 Ba2 3.434(3) 2_655 ?
C7 Ba2 3.434(3) 5_665 ?
C9 O9 1.260(3) 2_655 ?
C9 C10 1.500(6) . ?
